data_2225956
loop_
_publ_author_name
'Khan, F. Nawaz'
'Manivel, P.'
'Prabakarana, K.'
'Hathwar, Venkatesha R.'
'Akkurt, Mehmet'

_publ_section_title
;
 5-(4-Chlorophenyl)-3-(2-furyl)-1,2,4-triazolo[3,4-<i>a</i>]isoquinoline
;
_journal_coeditor_code PV2272
_journal_issue 5
_journal_name_full 'Acta Crystallographica Section E'
_journal_page_first o1061
_journal_paper_doi 10.1107/S1600536810012924
_journal_volume 66
_journal_year 2010
_chemical_formula_iupac 'C20 H12 Cl N3 O'
_chemical_formula_moiety 'C20 H12 Cl N3 O'
_chemical_formula_sum 'C20 H12 Cl N3 O'
_chemical_formula_weight 345.78
_chemical_name_systematic
;
5-(4-Chlorophenyl)-3-(2-furyl)-1,2,4-triazolo[3,4-<i>a</i>]isoquinoline
;
_space_group_IT_number 19
_symmetry_cell_setting orthorhombic
_symmetry_space_group_name_Hall 'P 2ac 2ab'
_symmetry_space_group_name_H-M 'P 21 21 21'
_atom_sites_solution_hydrogens geom
_atom_sites_solution_primary direct
_atom_sites_solution_secondary difmap
_cell_angle_alpha 90
_cell_angle_beta 90
_cell_angle_gamma 90
_cell_formula_units_Z 4
_cell_length_a 9.0281(9)
_cell_length_b 12.6034(11)
_cell_length_c 14.6444(15)
_cell_measurement_reflns_used 1165
_cell_measurement_temperature 290(2)
_cell_measurement_theta_max 20.64
_cell_measurement_theta_min 1.68
_cell_volume 1666.3(3)
_computing_cell_refinement 'CrysAlis Pro (Oxford Diffraction, 2009)'
_computing_data_collection 'CrysAlis Pro (Oxford Diffraction, 2009)'
_computing_data_reduction 'CrysAlis Pro (Oxford Diffraction, 2009)'
_computing_molecular_graphics 'ORTEP-3 (Farrugia, 1997)'
_computing_publication_material 'WinGX (Farrugia, 1999)'
_computing_structure_refinement 'SHELXL97 (Sheldrick, 2008)'
_computing_structure_solution 'SHELXS97  (Sheldrick, 2008)'
_diffrn_ambient_temperature 290(2)
_diffrn_measured_fraction_theta_full 0.997
_diffrn_measured_fraction_theta_max 0.997
_diffrn_measurement_device_type 'Oxford Xcalibur Eos (Nova) CCD detector'
_diffrn_measurement_method \w
_diffrn_radiation_monochromator graphite
_diffrn_radiation_source 'Enhance (Mo) X-ray Source'
_diffrn_radiation_type MoK\a
_diffrn_radiation_wavelength 0.71073
_diffrn_reflns_av_R_equivalents 0.0714
_diffrn_reflns_av_sigmaI/netI 0.0816
_diffrn_reflns_limit_h_max 10
_diffrn_reflns_limit_h_min -8
_diffrn_reflns_limit_k_max 15
_diffrn_reflns_limit_k_min -14
_diffrn_reflns_limit_l_max 17
_diffrn_reflns_limit_l_min -17
_diffrn_reflns_number 9280
_diffrn_reflns_reduction_process
;
;
_diffrn_reflns_theta_full 25.49
_diffrn_reflns_theta_max 25.49
_diffrn_reflns_theta_min 3.10
_exptl_absorpt_coefficient_mu 0.242
_exptl_absorpt_correction_T_max 0.964
_exptl_absorpt_correction_T_min 0.933
_exptl_absorpt_correction_type multi-scan
_exptl_absorpt_process_details '(CrysAlis Pro; Oxford Diffraction, 2009)'
_exptl_crystal_colour colourless
_exptl_crystal_density_diffrn 1.378
_exptl_crystal_density_method 'not measured'
_exptl_crystal_description block
_exptl_crystal_F_000 712
_exptl_crystal_size_max 0.320
_exptl_crystal_size_mid 0.240
_exptl_crystal_size_min 0.150
_refine_diff_density_max 0.127
_refine_diff_density_min -0.140
_refine_ls_abs_structure_details 'Flack (1983), with 1245 Freidel pairs'
_refine_ls_abs_structure_Flack 0.00(8)
_refine_ls_extinction_coef 0.0109(10)
_refine_ls_extinction_expression 'Fc^*^ = kFc[1+0.001Fc^2^\l^3^/sin(2\q)]^-1/4^'
_refine_ls_extinction_method 'SHELXL97 (Sheldrick, 2008)'
_refine_ls_goodness_of_fit_ref 0.851
_refine_ls_hydrogen_treatment constr
_refine_ls_matrix_type full
_refine_ls_number_parameters 227
_refine_ls_number_reflns 3029
_refine_ls_number_restraints 0
_refine_ls_restrained_S_all 0.851
_refine_ls_R_factor_all 0.0815
_refine_ls_R_factor_gt 0.0410
_refine_ls_shift/su_max 0.001
_refine_ls_shift/su_mean 0.000
_refine_ls_structure_factor_coef Fsqd
_refine_ls_weighting_details 'calc w = 1/[\s^2^(Fo^2^)+(0.0329P)^2^] where P=(Fo^2^+2Fc^2^)/3'
_refine_ls_weighting_scheme calc
_refine_ls_wR_factor_gt 0.0750
_refine_ls_wR_factor_ref 0.0823
_reflns_number_gt 1831
_reflns_number_total 3029
_reflns_threshold_expression I>2\s(I)
_cod_data_source_file pv2272.cif
_cod_data_source_block I
_cod_database_code 2225956
_cod_database_fobs_code 2225956

loop_
_symmetry_equiv_pos_site_id
_symmetry_equiv_pos_as_xyz
1 x,y,z
2 1/2-x,-y,1/2+z
3 1/2+x,1/2-y,-z
4 -x,1/2+y,1/2-z

loop_
_atom_site_aniso_label
_atom_site_aniso_U_11
_atom_site_aniso_U_22
_atom_site_aniso_U_33
_atom_site_aniso_U_12
_atom_site_aniso_U_13
_atom_site_aniso_U_23
Cl1 0.0975(6) 0.0700(5) 0.1137(7) -0.0069(5) 0.0076(5) 0.0403(6)
O1 0.0635(12) 0.0737(15) 0.0768(14) -0.0078(11) 0.0015(12) -0.0030(13)
N1 0.0512(13) 0.0416(12) 0.0374(11) -0.0028(11) -0.0005(11) -0.0017(11)
N2 0.0728(15) 0.0637(16) 0.0455(14) 0.0032(13) -0.0107(12) -0.0025(14)
N3 0.0732(15) 0.0575(16) 0.0457(13) 0.0034(12) -0.0032(12) 0.0029(12)
C1 0.0557(17) 0.0445(16) 0.0453(16) 0.0088(13) 0.0062(15) 0.0033(14)
C2 0.0567(17) 0.0442(16) 0.0472(16) 0.0006(13) 0.0102(14) 0.0012(15)
C3 0.080(2) 0.0570(19) 0.0632(19) -0.0034(15) 0.0079(17) 0.0130(18)
C4 0.109(3) 0.054(2) 0.088(2) -0.0159(19) 0.010(2) 0.010(2)
C5 0.104(3) 0.054(2) 0.092(3) -0.0220(19) -0.002(2) -0.011(2)
C6 0.076(2) 0.060(2) 0.0665(19) -0.0110(17) -0.0065(17) -0.0052(18)
C7 0.0521(17) 0.0433(16) 0.0547(18) -0.0020(13) 0.0042(14) -0.0043(15)
C8 0.0570(16) 0.0545(17) 0.0444(16) 0.0003(14) -0.0038(13) -0.0045(15)
C9 0.0442(14) 0.0477(16) 0.0341(14) 0.0027(12) 0.0006(12) -0.0005(14)
C10 0.0465(15) 0.0498(16) 0.0358(14) -0.0018(13) -0.0030(13) 0.0016(13)
C11 0.0491(17) 0.0550(17) 0.0495(16) 0.0003(13) 0.0083(13) 0.0052(15)
C12 0.0600(18) 0.0530(18) 0.067(2) 0.0057(14) 0.0012(16) 0.0066(16)
C13 0.0597(18) 0.0538(17) 0.0587(18) -0.0109(16) -0.0070(16) 0.0193(16)
C14 0.0611(19) 0.067(2) 0.0513(17) -0.0080(15) 0.0113(14) 0.0033(17)
C15 0.0623(17) 0.0530(18) 0.0504(16) -0.0013(14) 0.0093(15) -0.0030(15)
C16 0.0546(16) 0.0521(17) 0.0407(16) 0.0045(14) -0.0016(13) -0.0055(15)
C17 0.0525(17) 0.0586(19) 0.0502(18) -0.0028(15) -0.0081(15) 0.0001(17)
C18 0.0672(19) 0.0539(18) 0.0670(19) 0.0022(16) 0.0031(16) -0.0094(17)
C19 0.088(2) 0.060(2) 0.103(3) 0.000(2) -0.018(2) -0.018(2)
C20 0.073(2) 0.064(2) 0.103(3) -0.0245(19) -0.019(2) 0.016(2)

loop_
_atom_site_type_symbol
_atom_site_label
_atom_site_fract_x
_atom_site_fract_y
_atom_site_fract_z
_atom_site_U_iso_or_equiv
_atom_site_thermal_displace_type
_atom_site_calc_flag
_atom_site_refinement_flags
_atom_site_occupancy
Cl Cl1 0.33125(9) 1.00293(7) 0.16049(6) 0.0937(3) Uani . . 1.000
O O1 0.5357(2) 0.77175(16) 0.41053(13) 0.0713(8) Uani . . 1.000
N N1 0.3343(2) 0.56533(14) 0.42785(13) 0.0434(7) Uani . . 1.000
N N2 0.4295(2) 0.58135(18) 0.56552(15) 0.0607(9) Uani . . 1.000
N N3 0.3791(3) 0.47806(17) 0.55611(15) 0.0588(8) Uani . . 1.000
C C1 0.3237(3) 0.46973(19) 0.47266(18) 0.0485(9) Uani . . 1.000
C C2 0.2614(3) 0.3788(2) 0.42840(18) 0.0494(9) Uani . . 1.000
C C3 0.2546(3) 0.2798(2) 0.4715(2) 0.0667(11) Uani . . 1.000
C C4 0.1926(4) 0.1962(2) 0.4261(2) 0.0837(14) Uani . . 1.000
C C5 0.1397(4) 0.2076(3) 0.3387(2) 0.0833(16) Uani . . 1.000
C C6 0.1482(3) 0.3040(2) 0.29456(19) 0.0675(11) Uani . . 1.000
C C7 0.2094(3) 0.39175(19) 0.33964(18) 0.0500(10) Uani . . 1.000
C C8 0.2207(3) 0.4941(2) 0.29680(17) 0.0520(9) Uani . . 1.000
C C9 0.2803(2) 0.57833(19) 0.33756(16) 0.0420(8) Uani . . 1.000
C C10 0.2922(3) 0.68419(19) 0.29424(16) 0.0440(9) Uani . . 1.000
C C11 0.2102(3) 0.7688(2) 0.32553(17) 0.0512(10) Uani . . 1.000
C C12 0.2214(3) 0.8674(2) 0.28522(19) 0.0600(11) Uani . . 1.000
C C13 0.3148(3) 0.8789(2) 0.21205(19) 0.0574(10) Uani . . 1.000
C C14 0.3970(3) 0.7960(2) 0.17858(18) 0.0598(11) Uani . . 1.000
C C15 0.3843(3) 0.6977(2) 0.21980(17) 0.0552(10) Uani . . 1.000
C C16 0.4029(3) 0.6318(2) 0.48920(17) 0.0491(9) Uani . . 1.000
C C17 0.4389(3) 0.7432(2) 0.47754(19) 0.0538(10) Uani . . 1.000
C C18 0.3987(3) 0.8269(2) 0.5256(2) 0.0627(11) Uani . . 1.000
C C19 0.4689(4) 0.9155(3) 0.4879(2) 0.0837(14) Uani . . 1.000
C C20 0.5505(4) 0.8809(3) 0.4193(3) 0.0800(14) Uani . . 1.000
H H3 0.29170 0.27110 0.53030 0.0800 Uiso calc R 1.000
H H4 0.18610 0.13060 0.45490 0.1000 Uiso calc R 1.000
H H5 0.09780 0.14970 0.30900 0.1000 Uiso calc R 1.000
H H6 0.11350 0.31090 0.23510 0.0810 Uiso calc R 1.000
H H8 0.18460 0.50190 0.23770 0.0620 Uiso calc R 1.000
H H11 0.14630 0.75940 0.37470 0.0610 Uiso calc R 1.000
H H12 0.16690 0.92460 0.30710 0.0720 Uiso calc R 1.000
H H14 0.46020 0.80580 0.12910 0.0720 Uiso calc R 1.000
H H15 0.43810 0.64050 0.19730 0.0660 Uiso calc R 1.000
H H18 0.33520 0.82690 0.57550 0.0750 Uiso calc R 1.000
H H19 0.45980 0.98540 0.50740 0.1010 Uiso calc R 1.000
H H20 0.60940 0.92350 0.38220 0.0960 Uiso calc R 1.000

loop_
_atom_type_symbol
_atom_type_description
_atom_type_scat_dispersion_real
_atom_type_scat_dispersion_imag
_atom_type_scat_source
O O 0.0106 0.0060 'International Tables Vol C Tables 4.2.6.8 and 6.1.1.4'
N N 0.0061 0.0033 'International Tables Vol C Tables 4.2.6.8 and 6.1.1.4'
Cl Cl 0.1484 0.1585 'International Tables Vol C Tables 4.2.6.8 and 6.1.1.4'
H H 0.0000 0.0000 'International Tables Vol C Tables 4.2.6.8 and 6.1.1.4'
C C 0.0033 0.0016 'International Tables Vol C Tables 4.2.6.8 and 6.1.1.4'

loop_
_geom_angle_atom_site_label_1
_geom_angle_atom_site_label_2
_geom_angle_atom_site_label_3
_geom_angle_site_symmetry_1
_geom_angle_site_symmetry_2
_geom_angle_site_symmetry_3
_geom_angle
_geom_angle_publ_flag
C17 O1 C20 . . . 104.9(2) no
C1 N1 C9 . . . 121.46(19) no
C1 N1 C16 . . . 104.7(2) no
C9 N1 C16 . . . 133.9(2) no
N3 N2 C16 . . . 108.1(2) no
N2 N3 C1 . . . 106.9(2) no
N1 C1 N3 . . . 110.2(2) no
N1 C1 C2 . . . 120.8(2) no
N3 C1 C2 . . . 129.0(2) no
C1 C2 C3 . . . 121.8(2) no
C1 C2 C7 . . . 117.5(2) no
C3 C2 C7 . . . 120.7(2) no
C2 C3 C4 . . . 119.1(3) no
C3 C4 C5 . . . 121.0(3) no
C4 C5 C6 . . . 120.7(3) no
C5 C6 C7 . . . 119.8(3) no
C2 C7 C6 . . . 118.7(2) no
C2 C7 C8 . . . 119.3(2) no
C6 C7 C8 . . . 122.0(2) no
C7 C8 C9 . . . 123.3(2) no
N1 C9 C8 . . . 117.7(2) no
N1 C9 C10 . . . 118.6(2) no
C8 C9 C10 . . . 123.7(2) no
C9 C10 C11 . . . 121.1(2) no
C9 C10 C15 . . . 119.5(2) no
C11 C10 C15 . . . 119.4(2) no
C10 C11 C12 . . . 121.1(2) no
C11 C12 C13 . . . 118.3(2) no
Cl1 C13 C12 . . . 119.1(2) no
Cl1 C13 C14 . . . 118.8(2) no
C12 C13 C14 . . . 122.1(2) no
C13 C14 C15 . . . 118.8(2) no
C10 C15 C14 . . . 120.3(2) no
N1 C16 N2 . . . 110.2(2) no
N1 C16 C17 . . . 127.8(2) no
N2 C16 C17 . . . 122.0(2) no
O1 C17 C16 . . . 118.9(2) no
O1 C17 C18 . . . 110.5(2) no
C16 C17 C18 . . . 130.5(3) no
C17 C18 C19 . . . 107.7(3) no
C18 C19 C20 . . . 106.9(3) no
O1 C20 C19 . . . 110.1(3) no
C2 C3 H3 . . . 120.00 no
C4 C3 H3 . . . 120.00 no
C3 C4 H4 . . . 119.00 no
C5 C4 H4 . . . 120.00 no
C4 C5 H5 . . . 120.00 no
C6 C5 H5 . . . 120.00 no
C5 C6 H6 . . . 120.00 no
C7 C6 H6 . . . 120.00 no
C7 C8 H8 . . . 118.00 no
C9 C8 H8 . . . 118.00 no
C10 C11 H11 . . . 120.00 no
C12 C11 H11 . . . 119.00 no
C11 C12 H12 . . . 121.00 no
C13 C12 H12 . . . 121.00 no
C13 C14 H14 . . . 121.00 no
C15 C14 H14 . . . 121.00 no
C10 C15 H15 . . . 120.00 no
C14 C15 H15 . . . 120.00 no
C17 C18 H18 . . . 126.00 no
C19 C18 H18 . . . 126.00 no
C18 C19 H19 . . . 127.00 no
C20 C19 H19 . . . 127.00 no
O1 C20 H20 . . . 125.00 no
C19 C20 H20 . . . 125.00 no

loop_
_geom_bond_atom_site_label_1
_geom_bond_atom_site_label_2
_geom_bond_site_symmetry_1
_geom_bond_site_symmetry_2
_geom_bond_distance
_geom_bond_publ_flag
Cl1 C13 . . 1.742(3) no
O1 C17 . . 1.362(3) no
O1 C20 . . 1.388(4) no
N1 C1 . . 1.375(3) no
N1 C9 . . 1.419(3) no
N1 C16 . . 1.376(3) no
N2 N3 . . 1.386(3) no
N2 C16 . . 1.308(3) no
N3 C1 . . 1.325(3) no
C1 C2 . . 1.432(4) no
C2 C3 . . 1.400(4) no
C2 C7 . . 1.392(4) no
C3 C4 . . 1.366(4) no
C4 C5 . . 1.374(4) no
C5 C6 . . 1.378(4) no
C6 C7 . . 1.402(4) no
C7 C8 . . 1.438(4) no
C8 C9 . . 1.332(3) no
C9 C10 . . 1.481(3) no
C10 C11 . . 1.377(4) no
C10 C15 . . 1.382(4) no
C11 C12 . . 1.380(4) no
C12 C13 . . 1.371(4) no
C13 C14 . . 1.372(4) no
C14 C15 . . 1.383(4) no
C16 C17 . . 1.451(4) no
C17 C18 . . 1.319(4) no
C18 C19 . . 1.398(4) no
C19 C20 . . 1.320(5) no
C3 H3 . . 0.9300 no
C4 H4 . . 0.9300 no
C5 H5 . . 0.9300 no
C6 H6 . . 0.9300 no
C8 H8 . . 0.9300 no
C11 H11 . . 0.9300 no
C12 H12 . . 0.9300 no
C14 H14 . . 0.9300 no
C15 H15 . . 0.9300 no
C18 H18 . . 0.9300 no
C19 H19 . . 0.9300 no
C20 H20 . . 0.9300 no

loop_
_geom_contact_atom_site_label_1
_geom_contact_atom_site_label_2
_geom_contact_distance
_geom_contact_site_symmetry_1
_geom_contact_site_symmetry_2
_geom_contact_publ_flag
Cl1 C18 3.579(3) . 2_574 no
Cl1 C16 3.634(3) . 4_655 no
Cl1 N1 3.378(2) . 4_655 no
Cl1 C9 3.634(2) . 4_655 no
Cl1 H18 2.9000 . 2_574 no
O1 N1 3.184(3) . . no
O1 C10 2.992(3) . . no
O1 C11 3.192(3) . . no
O1 C15 3.247(3) . . no
N1 O1 3.184(3) . . no
N1 N2 2.201(3) . . no
N1 Cl1 3.378(2) . 4_645 no
N2 N1 2.201(3) . . no
N3 N1 2.214(3) . . no
N2 H6 2.8600 . 2_565 no
N2 H11 2.9400 . 3_566 no
N2 H12 2.8400 . 3_566 no
N2 H8 2.9200 . 2_565 no
N3 H3 2.7500 . . no
N3 H8 2.7300 . 2_565 no
N3 H20 2.8800 . 3_466 no
C1 C19 3.562(5) . 3_466 no
C1 C20 3.483(5) . 3_466 no
C3 C14 3.462(4) . 2_565 no
C9 Cl1 3.634(2) . 4_645 no
C10 C17 3.084(4) . . no
C10 O1 2.992(3) . . no
C11 O1 3.192(3) . . no
C11 C17 3.053(4) . . no
C11 C18 3.467(4) . . no
C11 C16 3.428(4) . . no
C12 C20 3.565(5) . . no
C14 C3 3.462(4) . 2_564 no
C15 O1 3.247(3) . . no
C16 Cl1 3.634(3) . 4_645 no
C16 C20 3.456(5) . 3_466 no
C16 C11 3.428(4) . . no
C17 C11 3.053(4) . . no
C17 C10 3.084(4) . . no
C18 Cl1 3.579(3) . 2_575 no
C18 C11 3.467(4) . . no
C19 C1 3.562(5) . 3_566 no
C20 C16 3.456(5) . 3_566 no
C20 C12 3.565(5) . . no
C20 C1 3.483(5) . 3_566 no
C2 H14 2.8100 . 4_645 no
C3 H14 2.9800 . 4_645 no
C8 H15 3.0600 . . no
C14 H3 2.8900 . 2_564 no
C15 H8 3.0700 . . no
C17 H11 3.0500 . . no
C17 H11 2.8600 . 3_566 no
C18 H11 2.8800 . 3_566 no
H3 N3 2.7500 . . no
H3 C14 2.8900 . 2_565 no
H6 H8 2.4900 . . no
H6 N2 2.8600 . 2_564 no
H8 C15 3.0700 . . no
H8 H6 2.4900 . . no
H8 N2 2.9200 . 2_564 no
H8 N3 2.7300 . 2_564 no
H11 C17 3.0500 . . no
H11 N2 2.9400 . 3_466 no
H11 C17 2.8600 . 3_466 no
H11 C18 2.8800 . 3_466 no
H12 N2 2.8400 . 3_466 no
H14 C2 2.8100 . 4_655 no
H14 C3 2.9800 . 4_655 no
H15 C8 3.0600 . . no
H18 Cl1 2.9000 . 2_575 no
H20 N3 2.8800 . 3_566 no

loop_
_geom_hbond_atom_site_label_D
_geom_hbond_atom_site_label_H
_geom_hbond_atom_site_label_A
_geom_hbond_site_symmetry_A
_geom_hbond_distance_DH
_geom_hbond_distance_HA
_geom_hbond_distance_DA
_geom_hbond_angle_DHA
_geom_hbond_publ_flag
C20 H20 Cg2 3_566 0.93 2.95 3.273(4) 102 yes

loop_
_geom_torsion_atom_site_label_1
_geom_torsion_atom_site_label_2
_geom_torsion_atom_site_label_3
_geom_torsion_atom_site_label_4
_geom_torsion_site_symmetry_1
_geom_torsion_site_symmetry_2
_geom_torsion_site_symmetry_3
_geom_torsion_site_symmetry_4
_geom_torsion
_geom_torsion_publ_flag
C20 O1 C17 C16 . . . . -177.9(3) no
C20 O1 C17 C18 . . . . -1.2(3) no
C17 O1 C20 C19 . . . . 0.6(4) no
C9 N1 C1 N3 . . . . -178.9(2) no
C9 N1 C1 C2 . . . . 1.9(4) no
C16 N1 C1 N3 . . . . 1.2(3) no
C16 N1 C1 C2 . . . . -178.0(2) no
C1 N1 C9 C8 . . . . -1.0(3) no
C1 N1 C9 C10 . . . . 178.6(2) no
C16 N1 C9 C8 . . . . 178.8(3) no
C16 N1 C9 C10 . . . . -1.6(4) no
C1 N1 C16 N2 . . . . -1.0(3) no
C1 N1 C16 C17 . . . . -178.7(3) no
C9 N1 C16 N2 . . . . 179.1(2) no
C9 N1 C16 C17 . . . . 1.4(4) no
C16 N2 N3 C1 . . . . 0.4(3) no
N3 N2 C16 N1 . . . . 0.4(3) no
N3 N2 C16 C17 . . . . 178.3(2) no
N2 N3 C1 N1 . . . . -1.0(3) no
N2 N3 C1 C2 . . . . 178.2(3) no
N1 C1 C2 C3 . . . . 177.6(2) no
N1 C1 C2 C7 . . . . -1.4(4) no
N3 C1 C2 C3 . . . . -1.5(5) no
N3 C1 C2 C7 . . . . 179.5(3) no
C1 C2 C3 C4 . . . . 179.4(3) no
C7 C2 C3 C4 . . . . -1.7(4) no
C1 C2 C7 C6 . . . . 179.8(2) no
C1 C2 C7 C8 . . . . 0.2(4) no
C3 C2 C7 C6 . . . . 0.8(4) no
C3 C2 C7 C8 . . . . -178.8(3) no
C2 C3 C4 C5 . . . . 1.2(5) no
C3 C4 C5 C6 . . . . 0.1(5) no
C4 C5 C6 C7 . . . . -0.9(5) no
C5 C6 C7 C2 . . . . 0.5(4) no
C5 C6 C7 C8 . . . . -179.9(3) no
C2 C7 C8 C9 . . . . 0.7(4) no
C6 C7 C8 C9 . . . . -179.0(3) no
C7 C8 C9 N1 . . . . -0.3(4) no
C7 C8 C9 C10 . . . . -179.8(2) no
N1 C9 C10 C11 . . . . -67.9(3) no
N1 C9 C10 C15 . . . . 113.7(3) no
C8 C9 C10 C11 . . . . 111.7(3) no
C8 C9 C10 C15 . . . . -66.7(3) no
C9 C10 C11 C12 . . . . 179.9(2) no
C15 C10 C11 C12 . . . . -1.7(4) no
C9 C10 C15 C14 . . . . -179.9(2) no
C11 C10 C15 C14 . . . . 1.7(4) no
C10 C11 C12 C13 . . . . 1.0(4) no
C11 C12 C13 Cl1 . . . . -179.7(2) no
C11 C12 C13 C14 . . . . -0.3(4) no
Cl1 C13 C14 C15 . . . . 179.7(2) no
C12 C13 C14 C15 . . . . 0.4(4) no
C13 C14 C15 C10 . . . . -1.1(4) no
N1 C16 C17 O1 . . . . -62.7(4) no
N1 C16 C17 C18 . . . . 121.5(3) no
N2 C16 C17 O1 . . . . 119.9(3) no
N2 C16 C17 C18 . . . . -56.0(4) no
O1 C17 C18 C19 . . . . 1.4(3) no
C16 C17 C18 C19 . . . . 177.5(3) no
C17 C18 C19 C20 . . . . -0.9(4) no
C18 C19 C20 O1 . . . . 0.2(4) no

loop_
_cod_related_entry_id
_cod_related_entry_database
_cod_related_entry_code
1 ChemSpider 24744853
